data_7244454
loop_
_publ_author_name
'Kim, Hyun-Chul'
'Yoon, Jongho'
'Yoon, Sukbin'
'Kim, Youngmee'
'Lee, Suk Joong'
'Huh, Seong'

_publ_section_title
;
 N-doped porous carbons derived from Zn-porphyrin-MOF
;
_journal_issue 10
_journal_name_full 'RSC Advances'
_journal_page_first 5979
_journal_page_last 5989
_journal_paper_doi 10.1039/D2RA00327A
_journal_volume 12
_journal_year 2022
_chemical_formula_sum 'C44 H30 N6 Zn'
_chemical_formula_weight 708.11
_space_group_IT_number 148
_space_group_name_Hall '-R 3'
_space_group_name_H-M_alt 'R -3 :H'
_symmetry_cell_setting trigonal
_symmetry_space_group_name_H-M 'R -3 :H'
_atom_sites_solution_hydrogens geom
_atom_sites_solution_primary direct
_atom_sites_solution_secondary difmap
_audit_block_doi 10.5517/cc113n2w
_audit_creation_method SHELXL-97
_audit_update_record
;
2013-08-21 deposited with the CCDC.	2022-02-14 downloaded from the CCDC.
;
_cell_angle_alpha 90.00
_cell_angle_beta 90.00
_cell_angle_gamma 120.00
_cell_formula_units_Z 9
_cell_length_a 32.9136(15)
_cell_length_b 32.9136(15)
_cell_length_c 9.2886(5)
_cell_measurement_temperature 100(2)
_cell_volume 8714.3(7)
_computing_cell_refinement 'D8 Venture'
_computing_data_collection 'D8 Venture'
_computing_data_reduction 'D8 Venture'
_computing_molecular_graphics 'Bruker SHELXTL'
_computing_publication_material 'Bruker SHELXTL'
_computing_structure_refinement 'SHELXL-97 (Sheldrick, 2008)'
_computing_structure_solution 'SHELXS-97 (Sheldrick, 2008)'
_diffrn_ambient_temperature 100(2)
_diffrn_measured_fraction_theta_full 0.981
_diffrn_measured_fraction_theta_max 0.981
_diffrn_measurement_device_type 'D8 Venture'
_diffrn_measurement_method 'phi and omega sacns'
_diffrn_radiation_monochromator graphite
_diffrn_radiation_source 'fine-focus sealed tube'
_diffrn_radiation_type CuK\a
_diffrn_radiation_wavelength 1.54178
_diffrn_reflns_av_R_equivalents 0.0529
_diffrn_reflns_av_sigmaI/netI 0.0302
_diffrn_reflns_limit_h_max 41
_diffrn_reflns_limit_h_min -41
_diffrn_reflns_limit_k_max 41
_diffrn_reflns_limit_k_min -39
_diffrn_reflns_limit_l_max 11
_diffrn_reflns_limit_l_min -11
_diffrn_reflns_number 32296
_diffrn_reflns_theta_full 78.95
_diffrn_reflns_theta_max 78.95
_diffrn_reflns_theta_min 2.68
_exptl_absorpt_coefficient_mu 1.167
_exptl_absorpt_correction_T_max 0.989
_exptl_absorpt_correction_T_min 0.986
_exptl_absorpt_correction_type multi-scan
_exptl_absorpt_process_details SADABS
_exptl_crystal_colour 'dark brown'
_exptl_crystal_density_diffrn 1.214
_exptl_crystal_density_method 'not measured'
_exptl_crystal_description needle
_exptl_crystal_F_000 3294
_exptl_crystal_size_max 0.08
_exptl_crystal_size_mid 0.01
_exptl_crystal_size_min 0.01
_refine_diff_density_max 0.374
_refine_diff_density_min -0.313
_refine_diff_density_rms 0.053
_refine_ls_extinction_method none
_refine_ls_goodness_of_fit_ref 1.039
_refine_ls_hydrogen_treatment constr
_refine_ls_matrix_type full
_refine_ls_number_parameters 233
_refine_ls_number_reflns 4118
_refine_ls_number_restraints 0
_refine_ls_restrained_S_all 1.039
_refine_ls_R_factor_all 0.0489
_refine_ls_R_factor_gt 0.0343
_refine_ls_shift/su_max 0.001
_refine_ls_shift/su_mean 0.000
_refine_ls_structure_factor_coef Fsqd
_refine_ls_weighting_details 'calc w=1/[\s^2^(Fo^2^)+(0.0326P)^2^+15.8850P] where P=(Fo^2^+2Fc^2^)/3'
_refine_ls_weighting_scheme calc
_refine_ls_wR_factor_gt 0.0759
_refine_ls_wR_factor_ref 0.0820
_reflns_number_gt 3347
_reflns_number_total 4118
_reflns_threshold_expression >2sigma(I)
_cod_data_source_file d2ra00327a2.cif
_cod_data_source_block khc019R
_cod_depositor_comments
;
The following automatic conversions were performed:

data item '_symmetry_cell_setting' value 'Trigonal' was changed to
'trigonal' in accordance with the
/home/data/users/saulius/crontab/automatic-downloads/rss-feeds/RSC/lib/dictionaries/cif_core.dic
dictionary named 'cif_core.dic' version 2.4.2 last updated on
2011-04-26.

Automatic conversion script
Id: cif_fix_values 7556 2019-12-06 15:28:31Z antanas 
;
_cod_original_sg_symbol_H-M R-3
_cod_database_code 7244454

loop_
_symmetry_equiv_pos_as_xyz
'x, y, z'
'-y, x-y, z'
'-x+y, -x, z'
'x+2/3, y+1/3, z+1/3'
'-y+2/3, x-y+1/3, z+1/3'
'-x+y+2/3, -x+1/3, z+1/3'
'x+1/3, y+2/3, z+2/3'
'-y+1/3, x-y+2/3, z+2/3'
'-x+y+1/3, -x+2/3, z+2/3'
'-x, -y, -z'
'y, -x+y, -z'
'x-y, x, -z'
'-x+2/3, -y+1/3, -z+1/3'
'y+2/3, -x+y+1/3, -z+1/3'
'x-y+2/3, x+1/3, -z+1/3'
'-x+1/3, -y+2/3, -z+2/3'
'y+1/3, -x+y+2/3, -z+2/3'
'x-y+1/3, x+2/3, -z+2/3'

loop_
_atom_site_label
_atom_site_type_symbol
_atom_site_fract_x
_atom_site_fract_y
_atom_site_fract_z
_atom_site_U_iso_or_equiv
_atom_site_adp_type
_atom_site_occupancy
_atom_site_symmetry_multiplicity
_atom_site_calc_flag
_atom_site_refinement_flags
_atom_site_disorder_assembly
_atom_site_disorder_group
Zn1 Zn 0.5000 0.0000 0.0000 0.01362(9) Uani 1 2 d S . .
N1 N 0.49917(5) 0.05897(5) 0.07195(14) 0.0143(3) Uani 1 1 d . . .
N2 N 0.53442(5) 0.00111(5) 0.18889(14) 0.0148(3) Uani 1 1 d . . .
N3 N 0.57569(5) 0.04345(5) -0.09110(15) 0.0177(3) Uani 1 1 d . . .
C1 C 0.47470(6) 0.07750(6) 0.00794(17) 0.0157(3) Uani 1 1 d . . .
C2 C 0.47737(6) 0.11489(6) 0.09648(18) 0.0198(4) Uani 1 1 d . . .
H2 H 0.4639 0.1339 0.0756 0.024 Uiso 1 1 calc R . .
C3 C 0.50266(6) 0.11773(6) 0.21459(19) 0.0196(4) Uani 1 1 d . . .
H3 H 0.5102 0.1390 0.2925 0.023 Uiso 1 1 calc R . .
C4 C 0.51608(6) 0.08215(6) 0.19993(17) 0.0156(3) Uani 1 1 d . . .
C5 C 0.54092(6) 0.07198(6) 0.30359(17) 0.0160(3) Uani 1 1 d . . .
C6 C 0.55049(6) 0.03478(6) 0.29424(17) 0.0163(3) Uani 1 1 d . . .
C7 C 0.58156(6) 0.02828(6) 0.38907(19) 0.0208(4) Uani 1 1 d . . .
H7 H 0.5970 0.0465 0.4718 0.025 Uiso 1 1 calc R . .
C8 C 0.58459(6) -0.00850(6) 0.33815(19) 0.0215(4) Uani 1 1 d . . .
H8 H 0.6027 -0.0210 0.3780 0.026 Uiso 1 1 calc R . .
C9 C 0.55515(6) -0.02542(6) 0.21138(17) 0.0165(3) Uani 1 1 d . . .
C10 C 0.55051(6) -0.06185(6) 0.12199(18) 0.0163(3) Uani 1 1 d . . .
C11 C 0.55902(6) 0.10334(6) 0.43211(18) 0.0171(3) Uani 1 1 d . . .
C12 C 0.54334(6) 0.08565(6) 0.57014(18) 0.0200(4) Uani 1 1 d . . .
H12 H 0.5214 0.0532 0.5826 0.024 Uiso 1 1 calc R . .
C13 C 0.55945(6) 0.11495(7) 0.68951(19) 0.0243(4) Uani 1 1 d . . .
H13 H 0.5480 0.1023 0.7824 0.029 Uiso 1 1 calc R . .
C14 C 0.59193(7) 0.16243(7) 0.6758(2) 0.0268(4) Uani 1 1 d . . .
C15 C 0.60774(7) 0.17987(7) 0.5385(2) 0.0282(4) Uani 1 1 d . . .
H15 H 0.6300 0.2122 0.5267 0.034 Uiso 1 1 calc R . .
C16 C 0.59164(6) 0.15103(6) 0.4184(2) 0.0233(4) Uani 1 1 d . . .
H16 H 0.6030 0.1639 0.3256 0.028 Uiso 1 1 calc R . .
C17 C 0.61014(9) 0.19324(8) 0.8080(2) 0.0412(5) Uani 1 1 d . . .
H17A H 0.5853 0.1822 0.8807 0.062 Uiso 1 1 calc R . .
H17B H 0.6200 0.2257 0.7818 0.062 Uiso 1 1 calc R . .
H17C H 0.6370 0.1918 0.8472 0.062 Uiso 1 1 calc R . .
C18 C 0.67065(6) 0.09046(6) -0.16719(18) 0.0170(3) Uani 1 1 d . . .
C19 C 0.65432(6) 0.10648(6) -0.05539(19) 0.0210(4) Uani 1 1 d . . .
H19 H 0.6753 0.1338 -0.0027 0.025 Uiso 1 1 calc R . .
C20 C 0.60706(6) 0.08214(6) -0.02191(19) 0.0206(4) Uani 1 1 d . . .
H20 H 0.5963 0.0936 0.0545 0.025 Uiso 1 1 calc R . .
C21 C 0.59153(6) 0.02784(6) -0.19755(18) 0.0201(4) Uani 1 1 d . . .
H21 H 0.5698 0.0002 -0.2473 0.024 Uiso 1 1 calc R . .
C22 C 0.63818(6) 0.05002(6) -0.23881(18) 0.0203(4) Uani 1 1 d . . .
H22 H 0.6479 0.0377 -0.3154 0.024 Uiso 1 1 calc R . .

loop_
_atom_site_aniso_label
_atom_site_aniso_U_11
_atom_site_aniso_U_22
_atom_site_aniso_U_33
_atom_site_aniso_U_23
_atom_site_aniso_U_13
_atom_site_aniso_U_12
Zn1 0.01336(16) 0.01510(16) 0.01471(15) 0.00049(12) -0.00039(12) 0.00885(13)
N1 0.0136(6) 0.0155(7) 0.0161(7) 0.0009(5) 0.0001(5) 0.0088(6)
N2 0.0143(6) 0.0157(7) 0.0158(6) 0.0010(5) -0.0003(5) 0.0086(6)
N3 0.0151(7) 0.0198(7) 0.0176(7) 0.0033(6) 0.0008(6) 0.0083(6)
C1 0.0150(8) 0.0153(8) 0.0178(8) 0.0026(6) 0.0022(6) 0.0083(7)
C2 0.0222(9) 0.0189(8) 0.0228(9) -0.0003(7) -0.0006(7) 0.0137(7)
C3 0.0215(9) 0.0193(8) 0.0211(8) -0.0037(7) -0.0019(7) 0.0127(7)
C4 0.0145(8) 0.0157(8) 0.0167(8) 0.0003(6) 0.0007(6) 0.0077(6)
C5 0.0138(8) 0.0166(8) 0.0169(8) 0.0008(7) 0.0011(6) 0.0070(7)
C6 0.0153(8) 0.0178(8) 0.0165(8) 0.0001(6) -0.0006(6) 0.0087(7)
C7 0.0209(9) 0.0232(9) 0.0195(8) -0.0024(7) -0.0056(7) 0.0119(7)
C8 0.0237(9) 0.0252(9) 0.0218(9) -0.0006(7) -0.0051(7) 0.0168(8)
C9 0.0153(8) 0.0179(8) 0.0183(8) 0.0031(7) -0.0003(7) 0.0099(7)
C10 0.0156(8) 0.0166(8) 0.0178(8) 0.0033(7) 0.0022(6) 0.0088(7)
C11 0.0166(8) 0.0198(8) 0.0188(8) 0.0001(7) -0.0028(7) 0.0119(7)
C12 0.0194(8) 0.0207(8) 0.0211(9) 0.0003(7) -0.0002(7) 0.0109(7)
C13 0.0260(9) 0.0325(10) 0.0194(9) -0.0020(8) -0.0016(7) 0.0184(8)
C14 0.0277(10) 0.0294(10) 0.0289(10) -0.0097(8) -0.0097(8) 0.0184(8)
C15 0.0294(10) 0.0186(9) 0.0332(10) -0.0053(8) -0.0083(8) 0.0094(8)
C16 0.0246(9) 0.0208(9) 0.0233(9) 0.0010(7) -0.0022(7) 0.0104(8)
C17 0.0517(14) 0.0388(12) 0.0354(12) -0.0174(10) -0.0155(11) 0.0241(11)
C18 0.0138(8) 0.0193(8) 0.0168(8) 0.0044(7) 0.0011(6) 0.0074(7)
C19 0.0160(8) 0.0197(8) 0.0227(9) -0.0017(7) 0.0009(7) 0.0056(7)
C20 0.0177(8) 0.0211(9) 0.0215(8) -0.0001(7) 0.0038(7) 0.0085(7)
C21 0.0159(8) 0.0212(9) 0.0192(8) -0.0013(7) 0.0004(7) 0.0063(7)
C22 0.0176(8) 0.0234(9) 0.0175(8) -0.0009(7) 0.0031(7) 0.0086(7)

loop_
_atom_type_symbol
_atom_type_description
_atom_type_scat_dispersion_real
_atom_type_scat_dispersion_imag
_atom_type_scat_source
C C 0.0181 0.0091 'International Tables Vol C Tables 4.2.6.8 and 6.1.1.4'
H H 0.0000 0.0000 'International Tables Vol C Tables 4.2.6.8 and 6.1.1.4'
N N 0.0311 0.0180 'International Tables Vol C Tables 4.2.6.8 and 6.1.1.4'
Zn Zn -1.5491 0.6778 'International Tables Vol C Tables 4.2.6.8 and 6.1.1.4'

loop_
_citation_id
_citation_doi
_citation_year
1 10.1021/cg501324r 2015

loop_
_geom_angle_atom_site_label_1
_geom_angle_atom_site_label_2
_geom_angle_atom_site_label_3
_geom_angle
_geom_angle_site_symmetry_1
_geom_angle_site_symmetry_3
_geom_angle_publ_flag
N1 Zn1 N1 179.997(1) 10_655 . ?
N1 Zn1 N2 91.52(5) 10_655 . ?
N1 Zn1 N2 88.48(5) . . ?
N1 Zn1 N2 88.48(5) 10_655 10_655 ?
N1 Zn1 N2 91.52(5) . 10_655 ?
N2 Zn1 N2 179.996(1) . 10_655 ?
N1 Zn1 N3 86.95(5) 10_655 . ?
N1 Zn1 N3 93.05(5) . . ?
N2 Zn1 N3 83.66(5) . . ?
N2 Zn1 N3 96.34(5) 10_655 . ?
N1 Zn1 N3 93.05(5) 10_655 10_655 ?
N1 Zn1 N3 86.95(5) . 10_655 ?
N2 Zn1 N3 96.34(5) . 10_655 ?
N2 Zn1 N3 83.66(5) 10_655 10_655 ?
N3 Zn1 N3 180.0 . 10_655 ?
C1 N1 C4 107.15(13) . . ?
C1 N1 Zn1 124.51(11) . . ?
C4 N1 Zn1 127.65(11) . . ?
C9 N2 C6 107.05(13) . . ?
C9 N2 Zn1 124.02(11) . . ?
C6 N2 Zn1 127.12(11) . . ?
C21 N3 C20 117.30(14) . . ?
C21 N3 Zn1 122.51(11) . . ?
C20 N3 Zn1 119.40(11) . . ?
N1 C1 C10 125.52(15) . 10_655 ?
N1 C1 C2 109.52(14) . . ?
C10 C1 C2 124.93(15) 10_655 . ?
C3 C2 C1 107.07(15) . . ?
C3 C2 H2 126.5 . . ?
C1 C2 H2 126.5 . . ?
C2 C3 C4 107.08(15) . . ?
C2 C3 H3 126.5 . . ?
C4 C3 H3 126.5 . . ?
N1 C4 C5 125.66(15) . . ?
N1 C4 C3 109.15(14) . . ?
C5 C4 C3 125.14(15) . . ?
C4 C5 C6 124.92(15) . . ?
C4 C5 C11 117.43(14) . . ?
C6 C5 C11 117.64(14) . . ?
N2 C6 C5 125.58(15) . . ?
N2 C6 C7 109.35(14) . . ?
C5 C6 C7 124.94(15) . . ?
C8 C7 C6 107.14(15) . . ?
C8 C7 H7 126.4 . . ?
C6 C7 H7 126.4 . . ?
C7 C8 C9 107.14(15) . . ?
C7 C8 H8 126.4 . . ?
C9 C8 H8 126.4 . . ?
N2 C9 C10 125.46(15) . . ?
N2 C9 C8 109.30(14) . . ?
C10 C9 C8 125.17(15) . . ?
C9 C10 C1 127.76(15) . 10_655 ?
C9 C10 C18 116.92(14) . 5_545 ?
C1 C10 C18 115.30(14) 10_655 5_545 ?
C16 C11 C12 117.99(16) . . ?
C16 C11 C5 121.39(15) . . ?
C12 C11 C5 120.62(15) . . ?
C13 C12 C11 120.70(17) . . ?
C13 C12 H12 119.7 . . ?
C11 C12 H12 119.7 . . ?
C12 C13 C14 121.31(17) . . ?
C12 C13 H13 119.3 . . ?
C14 C13 H13 119.3 . . ?
C15 C14 C13 117.87(17) . . ?
C15 C14 C17 121.84(19) . . ?
C13 C14 C17 120.26(19) . . ?
C16 C15 C14 121.36(17) . . ?
C16 C15 H15 119.3 . . ?
C14 C15 H15 119.3 . . ?
C15 C16 C11 120.77(17) . . ?
C15 C16 H16 119.6 . . ?
C11 C16 H16 119.6 . . ?
C14 C17 H17A 109.5 . . ?
C14 C17 H17B 109.5 . . ?
H17A C17 H17B 109.5 . . ?
C14 C17 H17C 109.5 . . ?
H17A C17 H17C 109.5 . . ?
H17B C17 H17C 109.5 . . ?
C19 C18 C22 117.58(15) . . ?
C19 C18 C10 121.40(15) . 9_654 ?
C22 C18 C10 121.01(15) . 9_654 ?
C20 C19 C18 119.02(16) . . ?
C20 C19 H19 120.5 . . ?
C18 C19 H19 120.5 . . ?
N3 C20 C19 123.59(16) . . ?
N3 C20 H20 118.2 . . ?
C19 C20 H20 118.2 . . ?
N3 C21 C22 123.08(16) . . ?
N3 C21 H21 118.5 . . ?
C22 C21 H21 118.5 . . ?
C21 C22 C18 119.43(16) . . ?
C21 C22 H22 120.3 . . ?
C18 C22 H22 120.3 . . ?

loop_
_geom_bond_atom_site_label_1
_geom_bond_atom_site_label_2
_geom_bond_distance
_geom_bond_site_symmetry_2
_geom_bond_publ_flag
Zn1 N1 2.0656(13) 10_655 ?
Zn1 N1 2.0657(13) . ?
Zn1 N2 2.0788(13) . ?
Zn1 N2 2.0788(13) 10_655 ?
Zn1 N3 2.3247(14) . ?
Zn1 N3 2.3247(14) 10_655 ?
N1 C1 1.366(2) . ?
N1 C4 1.371(2) . ?
N2 C9 1.367(2) . ?
N2 C6 1.371(2) . ?
N3 C21 1.335(2) . ?
N3 C20 1.336(2) . ?
C1 C10 1.408(2) 10_655 ?
C1 C2 1.446(2) . ?
C2 C3 1.352(2) . ?
C2 H2 0.9500 . ?
C3 C4 1.450(2) . ?
C3 H3 0.9500 . ?
C4 C5 1.408(2) . ?
C5 C6 1.411(2) . ?
C5 C11 1.494(2) . ?
C6 C7 1.444(2) . ?
C7 C8 1.349(2) . ?
C7 H7 0.9500 . ?
C8 C9 1.448(2) . ?
C8 H8 0.9500 . ?
C9 C10 1.403(2) . ?
C10 C1 1.408(2) 10_655 ?
C10 C18 1.492(2) 5_545 ?
C11 C16 1.396(2) . ?
C11 C12 1.396(2) . ?
C12 C13 1.389(2) . ?
C12 H12 0.9500 . ?
C13 C14 1.390(3) . ?
C13 H13 0.9500 . ?
C14 C15 1.388(3) . ?
C14 C17 1.512(3) . ?
C15 C16 1.387(3) . ?
C15 H15 0.9500 . ?
C16 H16 0.9500 . ?
C17 H17A 0.9800 . ?
C17 H17B 0.9800 . ?
C17 H17C 0.9800 . ?
C18 C19 1.389(2) . ?
C18 C22 1.391(2) . ?
C18 C10 1.492(2) 9_654 ?
C19 C20 1.383(2) . ?
C19 H19 0.9500 . ?
C20 H20 0.9500 . ?
C21 C22 1.384(2) . ?
C21 H21 0.9500 . ?
C22 H22 0.9500 . ?
